data_7709066
loop_
_publ_author_name
'Bouammali, Amal'
'Coffinet, Ana\"is'
'Vendier, Laure'
'Simonneau, Antoine'

_publ_section_title
;
 Dinitrogen-derived (diarylboryl)diazenido Complexes with Differing
 Coordination to the Thallium Cation
;
_journal_name_full 'Dalton Transactions'
_journal_paper_doi 10.1039/D1DT03905A
_journal_year 2022
_chemical_formula_moiety 'C64 H48 B Cl F10 N2 P4 Tl W, C32 H12 B F24, 1.5(C6 H6)'
_chemical_formula_sum 'C105 H69 B2 Cl F34 N2 P4 Tl W'
_chemical_formula_weight 2573.80
_space_group_crystal_system triclinic
_space_group_IT_number 2
_space_group_name_Hall '-P 1'
_space_group_name_H-M_alt 'P -1'
_atom_sites_solution_hydrogens geom
_audit_creation_method SHELXL-2018/3
_audit_update_record
;
2021-10-07 deposited with the CCDC.	2021-12-10 downloaded from the CCDC.
;
_cell_angle_alpha 93.001(5)
_cell_angle_beta 96.278(6)
_cell_angle_gamma 92.960(4)
_cell_formula_units_Z 2
_cell_length_a 16.7376(8)
_cell_length_b 17.7790(11)
_cell_length_c 20.2892(17)
_cell_measurement_reflns_used 9956
_cell_measurement_temperature 110(2)
_cell_measurement_theta_max 23.38
_cell_measurement_theta_min 2.67
_cell_volume 5983.2(7)
_computing_structure_refinement 'SHELXL-2018/3 (Sheldrick, 2018)'
_computing_structure_solution 'SHELXT 2014/5 (Sheldrick, 2014)'
_diffrn_ambient_temperature 110(2)
_diffrn_measured_fraction_theta_full 0.991
_diffrn_measured_fraction_theta_max 0.991
_diffrn_measurement_device Area
_diffrn_measurement_device_type 'Bruker Kappa Apex2'
_diffrn_measurement_method '\f & \w scans'
_diffrn_radiation_monochromator graphite
_diffrn_radiation_type 'Mo K\a'
_diffrn_radiation_wavelength 0.71073
_diffrn_reflns_av_R_equivalents 0.0823
_diffrn_reflns_av_unetI/netI 0.0937
_diffrn_reflns_Laue_measured_fraction_full 0.991
_diffrn_reflns_Laue_measured_fraction_max 0.991
_diffrn_reflns_limit_h_max 19
_diffrn_reflns_limit_h_min -19
_diffrn_reflns_limit_k_max 21
_diffrn_reflns_limit_k_min -21
_diffrn_reflns_limit_l_max 24
_diffrn_reflns_limit_l_min -24
_diffrn_reflns_number 72708
_diffrn_reflns_point_group_measured_fraction_full 0.991
_diffrn_reflns_point_group_measured_fraction_max 0.991
_diffrn_reflns_theta_full 25.025
_diffrn_reflns_theta_max 25.025
_diffrn_reflns_theta_min 1.896
_exptl_absorpt_coefficient_mu 2.476
_exptl_absorpt_correction_T_max 0.95
_exptl_absorpt_correction_T_min 0.86
_exptl_absorpt_correction_type multi-scan
_exptl_absorpt_process_details 'SADABS (Siemens, 1996)'
_exptl_crystal_colour yellow
_exptl_crystal_density_diffrn 1.429
_exptl_crystal_description platelet
_exptl_crystal_F_000 2522
_exptl_crystal_size_max 0.150
_exptl_crystal_size_mid 0.110
_exptl_crystal_size_min 0.020
_refine_diff_density_max 1.499
_refine_diff_density_min -1.284
_refine_diff_density_rms 0.137
_refine_ls_extinction_method none
_refine_ls_goodness_of_fit_ref 1.012
_refine_ls_hydrogen_treatment constr
_refine_ls_matrix_type full
_refine_ls_number_parameters 1329
_refine_ls_number_reflns 20934
_refine_ls_number_restraints 1
_refine_ls_restrained_S_all 1.012
_refine_ls_R_factor_all 0.0889
_refine_ls_R_factor_gt 0.0517
_refine_ls_shift/su_max 0.009
_refine_ls_shift/su_mean 0.000
_refine_ls_structure_factor_coef Fsqd
_refine_ls_weighting_details 'w=1/[\s^2^(Fo^2^)+(0.0758P)^2^+4.9242P] where P=(Fo^2^+2Fc^2^)/3'
_refine_ls_weighting_scheme calc
_refine_ls_wR_factor_gt 0.1284
_refine_ls_wR_factor_ref 0.1479
_reflns_Friedel_coverage 0.000
_reflns_number_gt 14146
_reflns_number_total 20934
_reflns_threshold_expression 'I > 2\s(I)'
_cod_data_source_file d1dt03905a2.cif
_cod_data_source_block Amal110920
_cod_database_code 7709066
_shelx_shelxl_version_number 2018/3
_shelx_space_group_comment
;
The symmetry employed for this shelxl refinement is uniquely defined
by the following loop, which should always be used as a source of
symmetry information in preference to the above space-group names.
They are only intended as comments.
;
_publcif_funding_html
;
;

loop_
_space_group_symop_operation_xyz
'x, y, z'
'-x, -y, -z'

loop_
_atom_site_label
_atom_site_type_symbol
_atom_site_fract_x
_atom_site_fract_y
_atom_site_fract_z
_atom_site_U_iso_or_equiv
_atom_site_adp_type
_atom_site_occupancy
_atom_site_site_symmetry_order
_atom_site_calc_flag
_atom_site_refinement_flags_posn
_atom_site_refinement_flags_adp
_atom_site_refinement_flags_occupancy
_atom_site_disorder_assembly
_atom_site_disorder_group
C1 C 0.1668(5) 0.0601(4) 0.3653(4) 0.0376(19) Uani 1 1 d . . . . .
H1 H 0.206172 0.027927 0.351386 0.045 Uiso 1 1 calc R U . . .
C2 C 0.9371(4) 0.5065(4) 0.2860(3) 0.0239(16) Uani 1 1 d . . . . .
C10 C 0.2489(4) 0.2947(4) 0.3367(3) 0.0268(16) Uani 1 1 d . . . . .
H10 H 0.198809 0.310636 0.317357 0.032 Uiso 1 1 calc R U . . .
C11 C 0.3713(4) 0.3244(5) 0.4089(4) 0.0332(18) Uani 1 1 d . . . . .
H11 H 0.404914 0.358953 0.438293 0.040 Uiso 1 1 calc R U . . .
C12 C 0.0249(4) 0.4533(5) 0.4486(4) 0.0325(18) Uani 1 1 d . . . . .
H12 H 0.041892 0.421701 0.414165 0.039 Uiso 1 1 calc R U . . .
C13 C 0.5816(4) 0.3738(4) 0.2140(4) 0.0276(17) Uani 1 1 d . . . . .
C14 C 0.1723(4) 0.2614(4) 0.1869(3) 0.0285(17) Uani 1 1 d . . . . .
H14 H 0.225740 0.282475 0.198020 0.034 Uiso 1 1 calc R U . . .
C15 C -0.0424(4) 0.4328(4) 0.4796(4) 0.0331(18) Uani 1 1 d . . . . .
H15 H -0.072345 0.386725 0.465870 0.040 Uiso 1 1 calc R U . . .
C17 C 0.3257(5) 0.1094(4) 0.2150(4) 0.038(2) Uani 1 1 d . . . . .
H17 H 0.354601 0.156095 0.228240 0.046 Uiso 1 1 calc R U . . .
C18 C 0.2736(4) 0.4225(5) 0.3902(4) 0.0333(18) Uani 1 1 d . . . . .
C19 C 0.0523(5) 0.1527(4) 0.4101(4) 0.0366(19) Uani 1 1 d . . . . .
C20 C -0.0101(7) 0.2015(5) 0.4295(5) 0.064(3) Uani 1 1 d . . . . .
C21 C 0.2701(4) 0.2210(4) 0.3219(4) 0.0320(18) Uani 1 1 d . . . . .
C22 C 0.1522(5) 0.1269(4) 0.3333(4) 0.0334(18) Uani 1 1 d . . . . .
C23 C 0.5749(5) 0.3997(4) 0.1506(4) 0.0355(19) Uani 1 1 d . . . . .
C24 C 0.6357(4) 0.6133(5) 0.3868(4) 0.037(2) Uani 1 1 d . . . . .
C25 C 1.0197(5) 0.3767(5) 0.2629(4) 0.046(2) Uani 1 1 d . . . . .
H25 H 1.048074 0.332685 0.255360 0.055 Uiso 1 1 calc R U . . .
C26 C 0.4731(5) 0.2267(5) 0.4277(5) 0.048(2) Uani 1 1 d . . . . .
C27 C 0.9796(4) 0.7013(4) 0.2563(4) 0.0252(16) Uani 1 1 d . . . . .
H27 H 0.949370 0.687739 0.214615 0.030 Uiso 1 1 calc R U . . .
C28 C 0.3599(6) 0.0563(5) 0.1743(5) 0.052(2) Uani 1 1 d . . . . .
C29 C 0.9687(8) 0.7339(7) 0.0715(4) 0.079(4) Uani 1 1 d . . . . .
H29 H 0.977359 0.784522 0.059874 0.095 Uiso 1 1 calc R U . . .
C30 C 1.0663(4) 0.7439(4) 0.3785(4) 0.0364(19) Uani 1 1 d . . . . .
H30 H 1.095933 0.758684 0.420221 0.044 Uiso 1 1 calc R U . . .
C31 C 0.5864(7) 0.8631(9) 0.1596(11) 0.138(8) Uani 1 1 d . . . . .
H31 H 0.605797 0.902339 0.134429 0.166 Uiso 1 1 calc R U . . .
C32 C 0.7089(5) 0.6309(5) 0.0689(4) 0.046(2) Uani 1 1 d . . . . .
H32A H 0.723512 0.685510 0.068070 0.055 Uiso 1 1 calc R U . . .
H32B H 0.710340 0.608263 0.023450 0.055 Uiso 1 1 calc R U . . .
C33 C 0.9471(5) 0.5856(6) 0.1014(4) 0.054(3) Uani 1 1 d . . . . .
H33 H 0.939755 0.534007 0.110437 0.065 Uiso 1 1 calc R U . . .
C34 C 0.4642(5) 0.5780(5) 0.1304(5) 0.0565(15) Uani 1 1 d . . . . .
H34 H 0.469687 0.601283 0.089871 0.068 Uiso 1 1 calc R U . . .
C35 C 0.8096(4) 0.4354(5) 0.1329(4) 0.0371(19) Uani 1 1 d . . . . .
H35 H 0.818668 0.446719 0.179451 0.045 Uiso 1 1 calc R U . . .
C36 C 0.8042(5) 0.3458(5) 0.0415(4) 0.051(2) Uani 1 1 d . . . . .
H36 H 0.809245 0.295701 0.024320 0.061 Uiso 1 1 calc R U . . .
C37 C 0.6358(6) 0.5360(5) 0.3983(4) 0.051(2) Uani 1 1 d . . . . .
H37 H 0.682539 0.509176 0.392900 0.061 Uiso 1 1 calc R U . . .
C38 C 0.2445(7) -0.0269(5) 0.1751(5) 0.074(4) Uani 1 1 d . . . . .
C39 C 0.5000(5) 0.6150(8) 0.4152(4) 0.070(4) Uani 1 1 d . . . . .
H39 H 0.453927 0.641928 0.422671 0.084 Uiso 1 1 calc R U . . .
C41 C 0.4960(6) 0.8161(6) 0.2424(7) 0.086(4) Uani 1 1 d . . . . .
H41 H 0.457072 0.825348 0.272161 0.103 Uiso 1 1 calc R U . . .
C43 C 0.5304(10) 0.8756(7) 0.2071(9) 0.120(6) Uani 1 1 d . . . . .
H43 H 0.515334 0.925663 0.215759 0.144 Uiso 1 1 calc R U . . .
C44 C 0.8741(10) 0.0166(6) 0.2976(6) 0.089(4) Uani 1 1 d D . . . .
H44 H 0.861984 0.050800 0.332164 0.106 Uiso 1 1 calc R U . . .
C45 C 0.9651(7) -0.0489(6) 0.2369(6) 0.069(3) Uani 1 1 d . . . . .
H45 H 1.018836 -0.058952 0.229973 0.082 Uiso 1 1 calc R U . . .
C46 C 0.6797(6) 0.8827(6) 0.3582(6) 0.068(3) Uani 1 1 d . . . . .
H46 H 0.659666 0.917428 0.327325 0.082 Uiso 1 1 calc R U . . .
C110 C 0.9428(5) 0.3700(4) 0.2817(4) 0.038(2) Uani 1 1 d . . . . .
H110 H 0.917756 0.321673 0.286367 0.046 Uiso 1 1 calc R U . . .
C112 C 0.0945(5) 0.1708(4) 0.3572(4) 0.0358(19) Uani 1 1 d . . . . .
H112 H 0.083008 0.216143 0.336167 0.043 Uiso 1 1 calc R U . . .
C113 C 0.1513(4) 0.3613(5) 0.1065(4) 0.0321(18) Uani 1 1 d . . . . .
C114 C 0.5119(4) 0.3352(4) 0.2298(4) 0.038(2) Uani 1 1 d . . . . .
C115 C 0.1467(4) 0.1991(4) 0.2200(3) 0.0285(17) Uani 1 1 d . . . . .
C116 C 0.1228(5) 0.0405(4) 0.4186(4) 0.042(2) Uani 1 1 d . . . . .
C117 C 0.3946(4) 0.2513(5) 0.3954(4) 0.0339(18) Uani 1 1 d . . . . .
C118 C 0.0684(4) 0.1690(4) 0.1991(4) 0.0304(17) Uani 1 1 d . . . . .
H118 H 0.049179 0.125725 0.219338 0.036 Uiso 1 1 calc R U . . .
C119 C 0.0441(4) 0.2628(4) 0.1192(4) 0.0308(17) Uani 1 1 d . . . . .
H119 H 0.009632 0.284269 0.085860 0.037 Uiso 1 1 calc R U . . .
C120 C 0.4433(4) 0.3248(5) 0.1876(5) 0.040(2) Uani 1 1 d . . . . .
C121 C 0.7283(5) 0.3199(5) 0.3704(4) 0.0377(19) Uani 1 1 d . . . . .
C122 C 0.0674(5) 0.0876(5) 0.4405(4) 0.041(2) Uani 1 1 d . . . . .
H122 H 0.039498 0.074758 0.477081 0.050 Uiso 1 1 calc R U . . .
C123 C 0.0182(4) 0.1997(4) 0.1504(4) 0.0348(19) Uani 1 1 d . . . . .
C124 C 0.4996(6) 0.5381(7) 0.4239(5) 0.069(3) Uani 1 1 d . . . . .
H124 H 0.451940 0.512201 0.434364 0.083 Uiso 1 1 calc R U . . .
C125 C 0.4397(4) 0.3517(5) 0.1250(5) 0.046(2) Uani 1 1 d . . . . .
C126 C 0.7839(5) 0.4029(5) -0.0022(4) 0.046(2) Uani 1 1 d . . . . .
H126 H 0.773977 0.391310 -0.048712 0.055 Uiso 1 1 calc R U . . .
C210 C 0.7368(5) 0.7777(6) 0.4485(5) 0.059(3) Uani 1 1 d . . . . .
H210 H 0.755205 0.743357 0.480356 0.071 Uiso 1 1 calc R U . . .
C211 C 0.8603(4) 0.5724(5) 0.3877(4) 0.036(2) Uani 1 1 d . . . . .
H21A H 0.831222 0.522507 0.387723 0.043 Uiso 1 1 calc R U . . .
H21B H 0.911692 0.571242 0.416667 0.043 Uiso 1 1 calc R U . . .
C212 C 0.8110(5) 0.6314(5) 0.4150(4) 0.048(2) Uani 1 1 d . . . . .
H21C H 0.845643 0.677857 0.427386 0.057 Uiso 1 1 calc R U . . .
H21D H 0.790502 0.613814 0.455864 0.057 Uiso 1 1 calc R U . . .
C213 C 0.9025(5) 0.4351(5) 0.2936(4) 0.039(2) Uani 1 1 d . . . . .
H213 H 0.850020 0.430615 0.307225 0.047 Uiso 1 1 calc R U . . .
C214 C 0.8885(6) 0.7060(6) 0.0866(4) 0.055(3) Uani 1 1 d . . . . .
H214 H 0.844508 0.737772 0.086238 0.066 Uiso 1 1 calc R U . . .
C215 C 1.0837(4) 0.7786(4) 0.3217(4) 0.0366(19) Uani 1 1 d . . . . .
H215 H 1.125100 0.817667 0.324807 0.044 Uiso 1 1 calc R U . . .
C217 C 0.5690(4) 0.6537(5) 0.3952(4) 0.040(2) Uani 1 1 d . . . . .
H217 H 0.569198 0.706028 0.387840 0.048 Uiso 1 1 calc R U . . .
C218 C 1.0551(5) 0.4460(5) 0.2550(4) 0.044(2) Uani 1 1 d . . . . .
H218 H 1.107885 0.449817 0.242015 0.053 Uiso 1 1 calc R U . . .
C219 C 0.6887(4) 0.3137(5) 0.3061(4) 0.0334(18) Uani 1 1 d . . . . .
C220 C 1.0051(4) 0.6870(4) 0.3739(4) 0.0302(17) Uani 1 1 d . . . . .
H220 H 0.992911 0.662957 0.412618 0.036 Uiso 1 1 calc R U . . .
C221 C 0.7500(5) 0.2604(6) 0.4056(5) 0.049(2) Uani 1 1 d . . . . .
C222 C 0.9613(4) 0.6651(4) 0.3122(3) 0.0238(16) Uani 1 1 d . . . . .
C223 C 0.4410(5) 0.5096(5) 0.2475(5) 0.051(2) Uani 1 1 d . . . . .
H223 H 0.434669 0.486406 0.287860 0.061 Uiso 1 1 calc R U . . .
C224 C 0.3884(5) 0.5367(5) 0.1415(5) 0.0565(15) Uani 1 1 d . . . . .
H224 H 0.345258 0.530904 0.106783 0.068 Uiso 1 1 calc R U . . .
C225 C 0.5155(4) 0.5459(5) 0.2391(4) 0.041(2) Uani 1 1 d . . . . .
H225 H 0.558622 0.545958 0.273733 0.049 Uiso 1 1 calc R U . . .
C226 C 0.3443(5) 0.2008(5) 0.3537(4) 0.0367(19) Uani 1 1 d . . . . .
H226 H 0.360372 0.150873 0.346381 0.044 Uiso 1 1 calc R U . . .
C310 C 0.6742(5) 0.2390(5) 0.2804(5) 0.051(2) Uani 1 1 d . . . . .
C311 C 0.6095(6) 0.7925(7) 0.1532(7) 0.089(4) Uani 1 1 d . . . . .
H311 H 0.647966 0.782691 0.123200 0.106 Uiso 1 1 calc R U . . .
C312 C 0.7318(5) 0.1899(6) 0.3800(6) 0.065(3) Uani 1 1 d . . . . .
C313 C 0.7268(6) 0.8558(7) 0.4685(5) 0.064(3) Uani 1 1 d . . . . .
H313 H 0.739657 0.873186 0.513697 0.077 Uiso 1 1 calc R U . . .
C314 C 0.9525(7) 0.0016(6) 0.2878(5) 0.065(3) Uani 1 1 d . . . . .
H314 H 0.996628 0.025816 0.315709 0.078 Uiso 1 1 calc R U . . .
C316 C 0.1977(12) -0.0998(11) 0.1522(10) 0.127(6) Uiso 1 1 d . . . . .
C318 C 0.6946(6) 0.1789(5) 0.3164(6) 0.064(3) Uani 1 1 d . . . . .
C321 C 0.6990(6) 0.9044(7) 0.4226(7) 0.072(3) Uani 1 1 d . . . . .
H321 H 0.693158 0.955438 0.436689 0.086 Uiso 1 1 calc R U . . .
C322 C 0.6900(5) 0.8062(5) 0.3369(5) 0.051(2) Uani 1 1 d . . . . .
H322 H 0.676981 0.790331 0.291403 0.061 Uiso 1 1 calc R U . . .
C323 C 0.5229(5) 0.7437(5) 0.2305(5) 0.056(3) Uani 1 1 d . . . . .
H323 H 0.501226 0.702307 0.251915 0.068 Uiso 1 1 calc R U . . .
C324 C 0.4430(7) 0.0759(6) 0.1551(6) 0.066(3) Uani 1 1 d . . . . .
C325 C 0.9069(11) -0.0832(7) 0.1983(7) 0.083(4) Uani 1 1 d . . . . .
H325 H 0.919283 -0.119777 0.165644 0.100 Uiso 1 1 calc R U . . .
C326 C 0.5812(4) 0.7317(5) 0.1874(5) 0.047(2) Uani 1 1 d . . . . .
C966 C 0.8362(13) -0.0707(8) 0.2018(8) 0.115(7) Uani 1 1 d . . . . .
H966 H 0.795740 -0.093903 0.169531 0.137 Uiso 1 1 calc R U . . .
C969 C 0.8139(7) -0.0220(8) 0.2533(9) 0.106(6) Uani 1 1 d D . . . .
H969 H 0.758700 -0.015627 0.257703 0.127 Uiso 1 1 calc R U . . .
C970 C 0.3795(5) 0.5070(5) 0.2006(5) 0.0565(15) Uani 1 1 d . . . . .
H970 H 0.329029 0.484217 0.208341 0.068 Uiso 1 1 calc R U . . .
C971 C 0.6282(5) 0.6220(8) 0.0858(4) 0.076(4) Uani 1 1 d . . . . .
H97A H 0.606382 0.570179 0.071451 0.091 Uiso 1 1 calc R U . . .
H97B H 0.594552 0.657533 0.060816 0.091 Uiso 1 1 calc R U . . .
C972 C 0.5681(7) 0.4987(6) 0.4176(5) 0.068(3) Uani 1 1 d . . . . .
H972 H 0.568549 0.446704 0.426288 0.081 Uiso 1 1 calc R U . . .
C973 C 0.5276(4) 0.5816(5) 0.1815(4) 0.044(2) Uani 1 1 d . . . . .
C974 C 0.1358(7) -0.0309(6) 0.4509(5) 0.065(3) Uani 1 1 d . . . . .
C975 C 1.0225(6) 0.6131(8) 0.0888(6) 0.074(3) Uani 1 1 d . . . . .
H975 H 1.066331 0.581103 0.090328 0.089 Uiso 1 1 calc R U . . .
C976 C 0.7189(4) 0.7540(5) 0.3820(4) 0.042(2) Uani 1 1 d . . . . .
C977 C 1.0326(7) 0.6846(9) 0.0746(5) 0.081(4) Uani 1 1 d . . . . .
H977 H 1.084491 0.703358 0.066113 0.097 Uiso 1 1 calc R U . . .
C978 C 0.3215(7) -0.0122(6) 0.1540(5) 0.071(3) Uani 1 1 d . . . . .
H978 H 0.345340 -0.048103 0.127095 0.085 Uiso 1 1 calc R U . . .
C979 C 0.8808(5) 0.6316(5) 0.1012(4) 0.039(2) Uani 1 1 d . . . . .
C980 C 0.7788(5) 0.4749(5) 0.0232(4) 0.039(2) Uani 1 1 d . . . . .
H980 H 0.767594 0.513618 -0.006454 0.047 Uiso 1 1 calc R U . . .
C981 C -0.0664(6) 0.1671(5) 0.1331(5) 0.054(2) Uani 1 1 d . . . . .
C982 C 1.0413(4) 0.7571(4) 0.2604(4) 0.0325(18) Uani 1 1 d . . . . .
H982 H 1.054462 0.780409 0.221601 0.039 Uiso 1 1 calc R U . . .
C983 C 0.1219(4) 0.2937(4) 0.1380(4) 0.0304(17) Uani 1 1 d . . . . .
C984 C 0.8166(5) 0.3625(5) 0.1080(4) 0.042(2) Uani 1 1 d . . . . .
H984 H 0.830050 0.324095 0.137377 0.050 Uiso 1 1 calc R U . . .
C985 C 0.2121(6) 0.0249(5) 0.2150(4) 0.052(2) Uani 1 1 d . . . . .
H985 H 0.160757 0.012807 0.228845 0.062 Uiso 1 1 calc R U . . .
C986 C 0.7893(4) 0.4931(4) 0.0901(4) 0.0301(18) Uani 1 1 d . . . . .
C987 C 0.5057(5) 0.3898(5) 0.1064(4) 0.039(2) Uani 1 1 d . . . . .
C988 C 0.2992(4) 0.3451(4) 0.3790(3) 0.0269(16) Uani 1 1 d . . . . .
C990 C 1.0147(4) 0.5113(4) 0.2658(4) 0.0325(18) Uani 1 1 d . . . . .
H990 H 1.039647 0.559132 0.259354 0.039 Uiso 1 1 calc R U . . .
C991 C 0.2505(5) 0.0947(4) 0.2364(4) 0.0360(19) Uani 1 1 d . . . . .
C993 C 0.0662(4) 0.5211(5) 0.4696(4) 0.036(2) Uani 1 1 d . . . . .
H993 H 0.112048 0.536582 0.448782 0.044 Uiso 1 1 calc R U . . .
N1 N 0.7194(3) 0.5153(3) 0.2568(3) 0.0224(13) Uani 1 1 d . . . . .
N2 N 0.7110(3) 0.4482(3) 0.2748(3) 0.0257(14) Uani 1 1 d . . . . .
F1 F 0.3714(3) 0.3423(3) 0.0835(3) 0.0687(16) Uani 1 1 d . . . . .
F2 F 0.5112(2) 0.3091(3) 0.2915(2) 0.0461(12) Uani 1 1 d . . . . .
F3 F 0.7458(3) 0.3891(3) 0.4016(2) 0.0563(13) Uani 1 1 d . . . . .
F4 F 0.1986(3) 0.3439(3) 0.0593(2) 0.0576(14) Uani 1 1 d . . . . .
F5 F 0.5032(3) 0.4178(3) 0.0463(2) 0.0571(14) Uani 1 1 d . . . . .
F6 F -0.0699(3) 0.0905(3) 0.1323(3) 0.0636(15) Uani 1 1 d . . . . .
F7 F 0.5281(3) 0.2843(3) 0.4402(3) 0.0602(14) Uani 1 1 d . . . . .
F8 F -0.0995(3) 0.1846(3) 0.0737(3) 0.0732(17) Uani 1 1 d . . . . .
F9 F -0.1152(3) 0.1887(3) 0.1768(3) 0.0736(17) Uani 1 1 d . . . . .
F10 F 0.5045(3) 0.1741(3) 0.3903(3) 0.0653(15) Uani 1 1 d . . . . .
F11 F 0.3767(2) 0.2902(3) 0.2070(3) 0.0620(15) Uani 1 1 d . . . . .
F13 F 0.0927(3) 0.4004(3) 0.0779(3) 0.0630(15) Uani 1 1 d . . . . .
F14 F 0.3056(3) 0.4556(3) 0.4477(3) 0.0670(16) Uani 1 1 d . . . . .
F15 F 0.2953(4) 0.4678(3) 0.3443(3) 0.085(2) Uani 1 1 d . . . . .
F16 F 0.4601(4) 0.0310(4) 0.1047(4) 0.097(2) Uani 1 1 d . . . . .
F17 F 0.4517(4) 0.1468(3) 0.1388(4) 0.095(2) Uani 1 1 d . . . . .
F18 F 0.4993(4) 0.0676(4) 0.2058(4) 0.098(2) Uani 1 1 d . . . . .
F19 F 0.2022(6) -0.0621(4) 0.4399(4) 0.148(4) Uani 1 1 d . . . . .
F20 F 0.7539(4) 0.1293(3) 0.4150(3) 0.088(2) Uani 1 1 d . . . . .
F21 F 0.6372(4) 0.2256(3) 0.2186(3) 0.086(2) Uani 1 1 d . . . . .
F22 F 0.1964(3) 0.4273(3) 0.3892(4) 0.092(2) Uani 1 1 d . . . . .
F23 F -0.0351(8) 0.2484(6) 0.3927(5) 0.240(8) Uani 1 1 d . . . . .
F24 F 0.6775(5) 0.1077(3) 0.2889(4) 0.119(3) Uani 1 1 d . . . . .
F111 F 0.0736(6) -0.0829(3) 0.4294(3) 0.101(2) Uani 1 1 d . . . . .
F216 F 0.1857(10) -0.1394(6) 0.2003(6) 0.203(7) Uani 1 1 d . . . . .
F320 F 0.0256(7) 0.2524(7) 0.4760(6) 0.166(4) Uiso 1 1 d . . . . .
F968 F 0.1171(9) -0.0884(9) 0.1349(10) 0.296(12) Uani 1 1 d . . . . .
F989 F 0.1349(3) -0.0256(3) 0.5160(3) 0.0644(15) Uani 1 1 d . . . . .
F992 F -0.0642(5) 0.1741(4) 0.4585(5) 0.140(4) Uani 1 1 d . . . . .
F994 F 0.2179(5) -0.1344(4) 0.1010(5) 0.146(4) Uani 1 1 d . . . . .
F996 F 0.4655(3) 0.1978(3) 0.4866(3) 0.0715(17) Uani 1 1 d . . . . .
F997 F 0.7902(4) 0.2716(3) 0.4684(3) 0.0794(18) Uani 1 1 d . . . . .
F998 F 0.1972(3) 0.4102(3) 0.1492(2) 0.0454(12) Uani 1 1 d . . . . .
F999 F 0.6373(2) 0.4396(3) 0.1305(2) 0.0390(11) Uani 1 1 d . . . . .
P1 P 0.78534(10) 0.58883(11) 0.12487(9) 0.0249(4) Uani 1 1 d . . . . .
P2 P 0.61966(10) 0.63879(14) 0.17642(9) 0.0366(5) Uani 1 1 d . . . . .
P3 P 0.88148(9) 0.58978(10) 0.30327(9) 0.0212(4) Uani 1 1 d . . . . .
P4 P 0.72409(10) 0.65407(12) 0.35520(9) 0.0293(5) Uani 1 1 d . . . . .
Cl1 Cl 0.79384(10) 0.74264(10) 0.22074(9) 0.0302(4) Uani 1 1 d . . . . .
W1 W 0.74915(2) 0.61019(2) 0.24094(2) 0.02107(9) Uani 1 1 d . . . . .
Tl1 Tl 0.88496(2) 0.83328(2) 0.33126(2) 0.03552(10) Uani 1 1 d . . . . .
B1 B 0.6608(5) 0.3846(5) 0.2647(4) 0.029(2) Uani 1 1 d . . . . .
B2 B 0.2058(5) 0.1595(5) 0.2772(4) 0.033(2) Uani 1 1 d . . . . .

loop_
_atom_site_aniso_label
_atom_site_aniso_U_11
_atom_site_aniso_U_22
_atom_site_aniso_U_33
_atom_site_aniso_U_23
_atom_site_aniso_U_13
_atom_site_aniso_U_12
C1 0.058(5) 0.026(5) 0.031(5) 0.011(4) 0.008(4) 0.002(4)
C2 0.022(3) 0.030(4) 0.018(4) 0.007(3) -0.007(3) 0.001(3)
C10 0.024(4) 0.031(5) 0.027(4) 0.009(3) 0.006(3) -0.001(3)
C11 0.030(4) 0.049(5) 0.019(4) 0.010(4) -0.004(3) -0.008(4)
C12 0.035(4) 0.044(5) 0.021(4) 0.004(3) 0.003(3) 0.017(4)
C13 0.017(3) 0.029(4) 0.036(5) 0.000(3) 0.001(3) -0.002(3)
C14 0.032(4) 0.031(4) 0.023(4) 0.003(3) 0.007(3) -0.008(3)
C15 0.035(4) 0.032(5) 0.031(5) 0.001(4) -0.005(3) 0.007(3)
C17 0.048(5) 0.024(5) 0.044(5) 0.006(4) 0.012(4) 0.001(4)
C18 0.030(4) 0.042(5) 0.027(4) 0.002(4) 0.008(3) -0.012(4)
C19 0.058(5) 0.024(4) 0.031(5) 0.001(3) 0.017(4) -0.005(4)
C20 0.131(9) 0.025(5) 0.043(6) 0.000(4) 0.052(6) -0.018(6)
C21 0.035(4) 0.037(5) 0.025(4) 0.013(3) 0.007(3) -0.007(4)
C22 0.056(5) 0.024(4) 0.019(4) -0.001(3) 0.005(4) -0.006(4)
C23 0.047(5) 0.038(5) 0.020(4) -0.001(3) 0.003(3) -0.014(4)
C24 0.033(4) 0.058(6) 0.021(4) -0.002(4) 0.008(3) -0.002(4)
C25 0.062(6) 0.046(6) 0.030(5) 0.003(4) 0.003(4) 0.012(5)
C26 0.045(5) 0.050(6) 0.050(6) 0.018(5) 0.002(4) 0.005(5)
C27 0.018(3) 0.030(4) 0.026(4) -0.001(3) 0.001(3) -0.002(3)
C28 0.065(6) 0.031(5) 0.063(7) 0.010(5) 0.019(5) -0.005(5)
C29 0.125(10) 0.079(8) 0.025(5) -0.003(5) 0.009(6) -0.069(8)
C30 0.036(4) 0.038(5) 0.031(5) -0.005(4) -0.011(3) -0.004(4)
C31 0.035(7) 0.090(11) 0.29(2) 0.089(13) -0.008(10) 0.002(7)
C32 0.054(5) 0.072(7) 0.017(4) 0.013(4) 0.010(4) 0.030(5)
C33 0.026(4) 0.095(8) 0.041(5) -0.005(5) 0.014(4) -0.014(5)
C34 0.031(3) 0.066(4) 0.067(4) -0.012(3) -0.016(3) 0.010(3)
C35 0.035(4) 0.052(6) 0.025(4) 0.008(4) 0.005(3) 0.008(4)
C36 0.069(6) 0.045(6) 0.043(6) 0.003(4) 0.019(5) 0.010(5)
C37 0.073(6) 0.049(6) 0.035(5) 0.007(4) 0.028(5) -0.008(5)
C38 0.111(9) 0.035(6) 0.081(8) -0.019(5) 0.067(7) -0.033(6)
C39 0.031(5) 0.143(12) 0.034(6) -0.020(6) 0.010(4) -0.014(6)
C41 0.048(6) 0.051(7) 0.156(13) 0.002(8) -0.010(7) 0.026(5)
C43 0.106(12) 0.037(8) 0.209(18) 0.025(9) -0.038(12) 0.026(8)
C44 0.143(13) 0.040(7) 0.098(10) 0.018(6) 0.068(10) 0.013(8)
C45 0.075(7) 0.055(7) 0.086(9) 0.039(7) 0.036(7) 0.003(6)
C46 0.057(6) 0.066(8) 0.085(9) -0.015(6) 0.029(6) 0.015(5)
C110 0.046(5) 0.025(5) 0.039(5) 0.007(4) -0.017(4) 0.003(4)
C112 0.063(5) 0.018(4) 0.025(4) 0.006(3) 0.005(4) -0.009(4)
C113 0.028(4) 0.048(5) 0.020(4) 0.014(4) 0.002(3) -0.006(4)
C114 0.033(4) 0.025(5) 0.055(6) 0.011(4) 0.005(4) -0.001(3)
C115 0.032(4) 0.030(4) 0.024(4) 0.003(3) 0.009(3) 0.002(3)
C116 0.071(6) 0.027(5) 0.032(5) 0.005(4) 0.017(4) -0.008(4)
C117 0.034(4) 0.043(5) 0.024(4) 0.008(4) 0.000(3) -0.002(4)
C118 0.035(4) 0.030(4) 0.027(4) 0.009(3) 0.011(3) -0.008(3)
C119 0.037(4) 0.029(4) 0.027(4) 0.001(3) 0.008(3) -0.001(3)
C120 0.020(4) 0.034(5) 0.063(6) 0.004(4) -0.002(4) -0.007(3)
C121 0.042(5) 0.037(5) 0.035(5) 0.009(4) 0.006(4) -0.009(4)
C122 0.062(5) 0.037(5) 0.029(5) 0.008(4) 0.021(4) -0.006(4)
C123 0.038(4) 0.031(5) 0.034(5) 0.000(4) 0.006(4) -0.012(4)
C124 0.058(7) 0.083(9) 0.065(7) 0.002(6) 0.021(5) -0.041(6)
C125 0.022(4) 0.049(6) 0.061(6) 0.003(5) -0.013(4) -0.004(4)
C126 0.055(5) 0.058(6) 0.026(5) -0.001(4) 0.010(4) 0.007(5)
C210 0.048(5) 0.077(8) 0.051(6) -0.012(5) 0.021(5) -0.023(5)
C211 0.023(4) 0.059(6) 0.030(4) 0.021(4) 0.008(3) 0.005(4)
C212 0.040(5) 0.079(7) 0.028(5) 0.010(4) 0.011(4) 0.006(4)
C213 0.031(4) 0.043(5) 0.042(5) 0.017(4) -0.010(4) -0.007(4)
C214 0.081(7) 0.059(7) 0.021(5) -0.002(4) 0.014(4) -0.036(5)
C215 0.025(4) 0.036(5) 0.046(5) 0.000(4) 0.001(4) -0.009(3)
C217 0.023(4) 0.062(6) 0.033(5) -0.004(4) 0.005(3) -0.006(4)
C218 0.055(5) 0.039(6) 0.041(5) 0.005(4) 0.019(4) 0.014(4)
C219 0.024(4) 0.041(5) 0.035(5) 0.011(4) -0.002(3) -0.006(3)
C220 0.033(4) 0.030(4) 0.026(4) 0.012(3) -0.006(3) 0.001(3)
C221 0.049(5) 0.051(6) 0.046(6) 0.023(5) -0.003(4) -0.008(4)
C222 0.016(3) 0.031(4) 0.025(4) -0.002(3) 0.003(3) 0.003(3)
C223 0.038(5) 0.050(6) 0.066(7) -0.009(5) 0.020(4) 0.001(4)
C224 0.031(3) 0.066(4) 0.067(4) -0.012(3) -0.016(3) 0.010(3)
C225 0.025(4) 0.056(6) 0.041(5) -0.013(4) 0.012(4) -0.008(4)
C226 0.043(5) 0.034(5) 0.036(5) 0.018(4) 0.005(4) 0.004(4)
C310 0.056(6) 0.036(6) 0.059(7) -0.002(5) -0.009(5) 0.014(4)
C311 0.028(5) 0.085(9) 0.154(12) 0.073(8) -0.014(6) 0.004(5)
C312 0.038(5) 0.054(7) 0.103(10) 0.027(6) 0.003(6) 0.006(5)
C313 0.057(6) 0.086(9) 0.044(6) -0.033(6) 0.002(5) 0.001(6)
C314 0.091(8) 0.050(7) 0.047(6) 0.015(5) -0.007(6) -0.038(6)
C318 0.055(6) 0.028(6) 0.103(9) 0.007(6) -0.023(6) 0.005(4)
C321 0.052(6) 0.068(8) 0.094(10) 0.006(7) 0.006(6) -0.013(5)
C322 0.034(5) 0.050(6) 0.072(7) 0.005(5) 0.020(5) 0.008(4)
C323 0.033(5) 0.053(6) 0.083(8) 0.020(5) -0.001(5) 0.008(4)
C324 0.066(7) 0.043(7) 0.093(9) -0.010(6) 0.045(7) -0.012(5)
C325 0.114(11) 0.066(9) 0.064(9) 0.010(7) -0.006(8) -0.011(9)
C326 0.020(4) 0.058(6) 0.064(6) 0.035(5) -0.006(4) -0.002(4)
C966 0.159(16) 0.057(9) 0.104(13) 0.034(8) -0.081(12) -0.037(10)
C969 0.049(7) 0.075(10) 0.203(19) 0.074(11) 0.019(9) 0.000(7)
C970 0.031(3) 0.066(4) 0.067(4) -0.012(3) -0.016(3) 0.010(3)
C971 0.040(5) 0.162(12) 0.031(6) 0.029(6) 0.006(4) 0.017(6)
C972 0.081(8) 0.071(8) 0.054(7) -0.001(5) 0.032(6) -0.024(6)
C973 0.022(4) 0.061(6) 0.046(6) -0.022(5) -0.008(4) 0.009(4)
C974 0.103(9) 0.061(8) 0.040(6) 0.030(5) 0.029(6) 0.008(7)
C975 0.035(5) 0.095(10) 0.090(9) -0.022(7) 0.026(5) -0.023(6)
C976 0.024(4) 0.068(6) 0.034(5) -0.014(4) 0.013(3) -0.014(4)
C977 0.069(8) 0.117(12) 0.056(7) -0.015(7) 0.025(6) -0.019(8)
C978 0.098(8) 0.040(6) 0.082(8) -0.003(5) 0.056(7) -0.007(6)
C979 0.036(4) 0.059(6) 0.021(4) 0.000(4) 0.009(3) -0.020(4)
C980 0.044(5) 0.051(6) 0.025(4) 0.005(4) 0.013(4) 0.007(4)
C981 0.055(6) 0.047(6) 0.055(6) 0.015(5) -0.003(5) -0.024(5)
C982 0.025(4) 0.030(5) 0.042(5) 0.008(4) 0.004(3) -0.007(3)
C983 0.035(4) 0.032(5) 0.026(4) 0.011(3) 0.010(3) -0.008(3)
C984 0.058(5) 0.031(5) 0.042(5) 0.005(4) 0.021(4) 0.017(4)
C985 0.068(6) 0.045(6) 0.046(6) 0.005(4) 0.033(5) -0.017(5)
C986 0.018(3) 0.047(5) 0.026(4) 0.009(4) 0.004(3) -0.003(3)
C987 0.037(4) 0.045(5) 0.033(5) -0.002(4) -0.004(4) -0.002(4)
C988 0.029(4) 0.032(5) 0.021(4) 0.005(3) 0.005(3) -0.004(3)
C990 0.037(4) 0.034(5) 0.029(4) 0.007(3) 0.013(3) 0.001(4)
C991 0.044(5) 0.034(5) 0.031(5) 0.012(4) 0.005(4) -0.005(4)
C993 0.028(4) 0.050(6) 0.035(5) 0.021(4) 0.006(3) 0.011(4)
N1 0.014(3) 0.029(4) 0.024(3) 0.003(3) 0.004(2) -0.005(2)
N2 0.021(3) 0.038(4) 0.018(3) 0.003(3) 0.003(2) -0.005(3)
F1 0.042(3) 0.075(4) 0.079(4) 0.011(3) -0.031(3) -0.018(3)
F2 0.029(2) 0.056(3) 0.054(3) 0.028(3) 0.002(2) -0.009(2)
F3 0.086(4) 0.047(3) 0.032(3) 0.012(2) -0.010(3) -0.006(3)
F4 0.071(3) 0.066(4) 0.040(3) 0.014(3) 0.030(3) -0.016(3)
F5 0.054(3) 0.086(4) 0.027(3) 0.006(3) -0.011(2) -0.006(3)
F6 0.053(3) 0.040(3) 0.091(4) 0.012(3) -0.015(3) -0.023(2)
F7 0.038(3) 0.073(4) 0.067(4) 0.012(3) -0.012(2) 0.007(3)
F8 0.061(3) 0.071(4) 0.080(4) 0.032(3) -0.028(3) -0.028(3)
F9 0.047(3) 0.076(4) 0.099(5) 0.003(3) 0.020(3) -0.017(3)
F10 0.054(3) 0.071(4) 0.069(4) 0.001(3) -0.010(3) 0.028(3)
F11 0.028(2) 0.054(3) 0.104(5) 0.031(3) -0.001(3) -0.014(2)
F13 0.047(3) 0.060(4) 0.081(4) 0.047(3) -0.006(3) -0.013(3)
F14 0.094(4) 0.051(3) 0.048(3) -0.011(3) -0.019(3) 0.003(3)
F15 0.146(6) 0.048(4) 0.078(4) 0.032(3) 0.067(4) 0.034(4)
F16 0.090(5) 0.076(5) 0.131(6) -0.031(4) 0.070(4) -0.016(4)
F17 0.095(5) 0.049(4) 0.160(7) 0.025(4) 0.092(5) 0.003(3)
F18 0.059(4) 0.099(6) 0.135(7) -0.001(5) 0.010(4) 0.002(4)
F19 0.207(9) 0.109(6) 0.177(8) 0.119(6) 0.140(7) 0.105(6)
F20 0.095(4) 0.052(4) 0.114(5) 0.045(4) -0.017(4) 0.006(3)
F21 0.111(5) 0.043(3) 0.086(5) -0.022(3) -0.060(4) 0.026(3)
F22 0.027(3) 0.058(4) 0.186(7) -0.054(4) 0.016(3) 0.000(2)
F23 0.376(16) 0.231(11) 0.198(10) 0.169(9) 0.227(12) 0.260(12)
F24 0.131(6) 0.035(4) 0.170(8) -0.006(4) -0.082(5) 0.024(4)
F111 0.209(8) 0.036(4) 0.056(4) 0.015(3) 0.014(5) -0.018(4)
F216 0.356(19) 0.113(8) 0.132(9) -0.007(7) 0.071(10) -0.139(10)
F968 0.202(13) 0.239(16) 0.43(3) -0.264(18) 0.189(15) -0.153(12)
F989 0.103(4) 0.051(3) 0.040(3) 0.020(3) 0.007(3) -0.005(3)
F992 0.131(6) 0.046(4) 0.275(11) 0.044(5) 0.143(7) 0.022(4)
F994 0.181(8) 0.091(5) 0.173(8) -0.091(6) 0.135(7) -0.081(5)
F996 0.064(3) 0.095(5) 0.057(4) 0.038(3) -0.010(3) 0.017(3)
F997 0.114(5) 0.074(4) 0.050(4) 0.037(3) -0.006(3) 0.008(4)
F998 0.053(3) 0.045(3) 0.035(3) 0.014(2) 0.000(2) -0.024(2)
F999 0.030(2) 0.063(3) 0.023(2) 0.010(2) 0.0014(18) -0.015(2)
P1 0.0209(9) 0.0375(12) 0.0167(10) 0.0055(8) 0.0040(7) -0.0025(8)
P2 0.0167(9) 0.0758(17) 0.0191(11) 0.0137(10) 0.0021(8) 0.0086(9)
P3 0.0147(8) 0.0295(11) 0.0203(10) 0.0089(8) 0.0023(7) -0.0002(7)
P4 0.0213(9) 0.0492(13) 0.0185(10) 0.0029(9) 0.0037(8) 0.0090(9)
Cl1 0.0248(9) 0.0359(11) 0.0305(10) 0.0122(8) 0.0014(7) -0.0007(8)
W1 0.01438(14) 0.03407(19) 0.01537(16) 0.00714(12) 0.00281(10) -0.00115(11)
Tl1 0.03785(18) 0.0315(2) 0.0370(2) 0.00532(14) 0.00390(14) -0.00274(14)
B1 0.028(4) 0.041(6) 0.019(4) 0.001(4) 0.010(3) -0.006(4)
B2 0.043(5) 0.026(5) 0.031(5) 0.009(4) 0.014(4) -0.005(4)

loop_
_atom_type_symbol
_atom_type_description
_atom_type_scat_dispersion_real
_atom_type_scat_dispersion_imag
_atom_type_scat_source
C C 0.0033 0.0016 'International Tables Vol C Tables 4.2.6.8 and 6.1.1.4'
H H 0.0000 0.0000 'International Tables Vol C Tables 4.2.6.8 and 6.1.1.4'
N N 0.0061 0.0033 'International Tables Vol C Tables 4.2.6.8 and 6.1.1.4'
F F 0.0171 0.0103 'International Tables Vol C Tables 4.2.6.8 and 6.1.1.4'
P P 0.1023 0.0942 'International Tables Vol C Tables 4.2.6.8 and 6.1.1.4'
W W -0.8490 6.8722 'International Tables Vol C Tables 4.2.6.8 and 6.1.1.4'
B B 0.0013 0.0007 'International Tables Vol C Tables 4.2.6.8 and 6.1.1.4'
Cl Cl 0.1484 0.1585 'International Tables Vol C Tables 4.2.6.8 and 6.1.1.4'
Tl Tl -2.8358 9.6688 'International Tables Vol C Tables 4.2.6.8 and 6.1.1.4'

loop_
_geom_angle_atom_site_label_1
_geom_angle_atom_site_label_2
_geom_angle_atom_site_label_3
_geom_angle
_geom_angle_site_symmetry_1
_geom_angle_site_symmetry_3
_geom_angle_publ_flag
C22 C1 C116 120.0(7) . . ?
C213 C2 C990 117.8(7) . . ?
C213 C2 P3 119.5(5) . . ?
C990 C2 P3 122.7(6) . . ?
C988 C10 C21 121.8(7) . . ?
C988 C11 C117 118.7(7) . . ?
C15 C12 C993 117.7(7) . . ?
C23 C13 C114 114.0(7) . . ?
C23 C13 B1 124.1(6) . . ?
C114 C13 B1 122.0(7) . . ?
C983 C14 C115 122.0(7) . . ?
C12 C15 C993 120.7(7) . 2_566 ?
C991 C17 C28 121.3(8) . . ?
F22 C18 F14 105.8(6) . . ?
F22 C18 F15 105.3(7) . . ?
F14 C18 F15 105.2(7) . . ?
F22 C18 C988 114.4(6) . . ?
F14 C18 C988 113.2(7) . . ?
F15 C18 C988 112.1(6) . . ?
C122 C19 C112 118.9(7) . . ?
C122 C19 C20 121.5(7) . . ?
C112 C19 C20 119.6(7) . . ?
F23 C20 F992 110.9(12) . . ?
F23 C20 F320 94.2(10) . . ?
F992 C20 F320 101.1(9) . . ?
F23 C20 C19 119.8(8) . . ?
F992 C20 C19 118.6(8) . . ?
F320 C20 C19 107.1(10) . . ?
C10 C21 C226 115.9(7) . . ?
C10 C21 B2 120.9(7) . . ?
C226 C21 B2 122.8(7) . . ?
C112 C22 C1 116.3(7) . . ?
C112 C22 B2 119.2(7) . . ?
C1 C22 B2 124.0(7) . . ?
F999 C23 C13 119.4(6) . . ?
F999 C23 C987 116.7(7) . . ?
C13 C23 C987 123.8(7) . . ?
C217 C24 C37 121.0(7) . . ?
C217 C24 P4 122.5(7) . . ?
C37 C24 P4 116.4(6) . . ?
C218 C25 C110 120.5(8) . . ?
F7 C26 F10 107.3(7) . . ?
F7 C26 F996 105.7(8) . . ?
F10 C26 F996 107.0(7) . . ?
F7 C26 C117 111.9(7) . . ?
F10 C26 C117 112.4(8) . . ?
F996 C26 C117 112.1(7) . . ?
C982 C27 C222 121.0(7) . . ?
C978 C28 C17 122.1(8) . . ?
C978 C28 C324 120.1(8) . . ?
C17 C28 C324 117.7(8) . . ?
C977 C29 C214 119.4(10) . . ?
C220 C30 C215 119.5(7) . . ?
C311 C31 C43 115.4(13) . . ?
C971 C32 P1 115.3(6) . . ?
C975 C33 C979 122.3(10) . . ?
C973 C34 C224 117.6(9) . . ?
C984 C35 C986 120.9(8) . . ?
C984 C36 C126 119.9(8) . . ?
C972 C37 C24 120.3(9) . . ?
C985 C38 C978 120.6(9) . . ?
C985 C38 C316 120.0(11) . . ?
C978 C38 C316 119.4(11) . . ?
C124 C39 C217 120.3(9) . . ?
C323 C41 C43 116.4(12) . . ?
C31 C43 C41 123.2(11) . . ?
C314 C44 C969 115.7(11) . . ?
C325 C45 C314 122.5(12) . . ?
C321 C46 C322 118.7(12) . . ?
C25 C110 C213 119.1(8) . . ?
C22 C112 C19 124.0(7) . . ?
F13 C113 F998 106.2(6) . . ?
F13 C113 F4 106.4(6) . . ?
F998 C113 F4 104.5(6) . . ?
F13 C113 C983 113.6(6) . . ?
F998 C113 C983 113.3(6) . . ?
F4 C113 C983 112.1(7) . . ?
C120 C114 F2 117.7(7) . . ?
C120 C114 C13 123.5(8) . . ?
F2 C114 C13 118.8(7) . . ?
C14 C115 C118 115.9(7) . . ?
C14 C115 B2 122.8(6) . . ?
C118 C115 B2 121.3(6) . . ?
C122 C116 C1 120.6(7) . . ?
C122 C116 C974 119.1(7) . . ?
C1 C116 C974 120.3(8) . . ?
C226 C117 C11 120.2(7) . . ?
C226 C117 C26 119.8(8) . . ?
C11 C117 C26 120.0(7) . . ?
C123 C118 C115 122.7(7) . . ?
C123 C119 C983 118.4(7) . . ?
F11 C120 C114 120.6(8) . . ?
F11 C120 C125 119.1(7) . . ?
C114 C120 C125 120.3(7) . . ?
C221 C121 F3 116.2(8) . . ?
C221 C121 C219 124.1(8) . . ?
F3 C121 C219 119.7(7) . . ?
C19 C122 C116 120.3(7) . . ?
C119 C123 C118 120.5(7) . . ?
C119 C123 C981 119.6(7) . . ?
C118 C123 C981 119.9(7) . . ?
C39 C124 C972 120.7(9) . . ?
F1 C125 C120 120.3(7) . . ?
F1 C125 C987 120.5(8) . . ?
C120 C125 C987 119.2(7) . . ?
C980 C126 C36 119.2(8) . . ?
C976 C210 C313 118.8(10) . . ?
C212 C211 P3 112.0(5) . . ?
C211 C212 P4 112.9(6) . . ?
C2 C213 C110 121.7(7) . . ?
C979 C214 C29 116.4(10) . . ?
C982 C215 C30 120.9(7) . . ?
C24 C217 C39 118.3(9) . . ?
C25 C218 C990 120.8(8) . . ?
C121 C219 C310 113.4(7) . . ?
C121 C219 B1 124.2(7) . . ?
C310 C219 B1 122.4(7) . . ?
C30 C220 C222 120.2(7) . . ?
C312 C221 C121 120.3(9) . . ?
C312 C221 F997 119.3(9) . . ?
C121 C221 F997 120.3(9) . . ?
C27 C222 C220 119.0(6) . . ?
C27 C222 P3 119.1(5) . . ?
C220 C222 P3 121.9(5) . . ?
C970 C223 C225 121.7(10) . . ?
C970 C224 C34 121.0(9) . . ?
C973 C225 C223 121.6(8) . . ?
C117 C226 C21 122.2(7) . . ?
F21 C310 C318 118.3(9) . . ?
F21 C310 C219 119.2(8) . . ?
C318 C310 C219 122.5(9) . . ?
C31 C311 C326 125.0(13) . . ?
C221 C312 C318 119.1(9) . . ?
C221 C312 F20 120.9(10) . . ?
C318 C312 F20 119.9(10) . . ?
C321 C313 C210 120.2(10) . . ?
C44 C314 C45 118.7(11) . . ?
F216 C316 F994 116.3(17) . . ?
F216 C316 F968 94.9(17) . . ?
F994 C316 F968 103.4(16) . . ?
F216 C316 C38 111.5(16) . . ?
F994 C316 C38 116.7(15) . . ?
F968 C316 C38 111.3(15) . . ?
C310 C318 F24 119.6(10) . . ?
C310 C318 C312 120.4(9) . . ?
F24 C318 C312 119.9(9) . . ?
C46 C321 C313 122.3(12) . . ?
C976 C322 C46 121.3(10) . . ?
C326 C323 C41 120.7(10) . . ?
F18 C324 F17 106.4(9) . . ?
F18 C324 F16 106.9(9) . . ?
F17 C324 F16 108.6(9) . . ?
F18 C324 C28 110.7(9) . . ?
F17 C324 C28 112.4(9) . . ?
F16 C324 C28 111.6(9) . . ?
C966 C325 C45 122.7(15) . . ?
C323 C326 C311 119.0(9) . . ?
C323 C326 P2 120.1(6) . . ?
C311 C326 P2 120.9(8) . . ?
C325 C966 C969 120.9(14) . . ?
C966 C969 C44 119.3(12) . . ?
C223 C970 C224 120.0(9) . . ?
C32 C971 P2 113.8(7) . . ?
C37 C972 C124 119.3(10) . . ?
C34 C973 C225 118.0(8) . . ?
C34 C973 P2 121.1(8) . . ?
C225 C973 P2 120.6(6) . . ?
F19 C974 F989 106.6(9) . . ?
F19 C974 F111 106.9(10) . . ?
F989 C974 F111 103.6(8) . . ?
F19 C974 C116 114.8(8) . . ?
F989 C974 C116 114.1(9) . . ?
F111 C974 C116 110.0(9) . . ?
C977 C975 C33 119.1(11) . . ?
C210 C976 C322 118.7(9) . . ?
C210 C976 P4 120.3(8) . . ?
C322 C976 P4 120.8(7) . . ?
C975 C977 C29 122.1(11) . . ?
C28 C978 C38 116.8(9) . . ?
C214 C979 C33 120.6(8) . . ?
C214 C979 P1 121.8(7) . . ?
C33 C979 P1 117.5(7) . . ?
C986 C980 C126 122.0(8) . . ?
F8 C981 F9 107.1(8) . . ?
F8 C981 F6 106.3(7) . . ?
F9 C981 F6 105.4(7) . . ?
F8 C981 C123 113.4(7) . . ?
F9 C981 C123 112.7(8) . . ?
F6 C981 C123 111.5(8) . . ?
C215 C982 C27 119.4(7) . . ?
C14 C983 C119 120.4(7) . . ?
C14 C983 C113 119.6(6) . . ?
C119 C983 C113 120.0(7) . . ?
C36 C984 C35 120.0(8) . . ?
C38 C985 C991 123.3(8) . . ?
C980 C986 C35 117.8(7) . . ?
C980 C986 P1 122.8(6) . . ?
C35 C986 P1 119.2(6) . . ?
F5 C987 C125 120.3(7) . . ?
F5 C987 C23 120.5(7) . . ?
C125 C987 C23 119.2(8) . . ?
C11 C988 C10 121.3(7) . . ?
C11 C988 C18 120.4(7) . . ?
C10 C988 C18 118.3(6) . . ?
C218 C990 C2 120.2(7) . . ?
C17 C991 C985 115.9(7) . . ?
C17 C991 B2 121.7(7) . . ?
C985 C991 B2 122.0(7) . . ?
C12 C993 C15 121.5(7) . 2_566 ?
N2 N1 W1 169.1(5) . . ?
N1 N2 B1 142.1(6) . . ?
C986 P1 C32 104.5(4) . . ?
C986 P1 C979 100.3(3) . . ?
C32 P1 C979 102.7(4) . . ?
C986 P1 W1 119.5(2) . . ?
C32 P1 W1 107.5(2) . . ?
C979 P1 W1 120.2(2) . . ?
C326 P2 C973 99.1(4) . . ?
C326 P2 C971 106.9(5) . . ?
C973 P2 C971 99.0(4) . . ?
C326 P2 W1 119.2(3) . . ?
C973 P2 W1 121.1(3) . . ?
C971 P2 W1 109.0(3) . . ?
C211 P3 C222 105.5(4) . . ?
C211 P3 C2 99.4(3) . . ?
C222 P3 C2 101.9(3) . . ?
C211 P3 W1 105.5(2) . . ?
C222 P3 W1 119.9(2) . . ?
C2 P3 W1 121.8(2) . . ?
C24 P4 C976 100.8(3) . . ?
C24 P4 C212 105.5(4) . . ?
C976 P4 C212 98.3(4) . . ?
C24 P4 W1 117.1(3) . . ?
C976 P4 W1 123.5(3) . . ?
C212 P4 W1 108.9(3) . . ?
W1 Cl1 Tl1 117.76(6) . . ?
N1 W1 P3 87.32(17) . . ?
N1 W1 P4 90.59(18) . . ?
P3 W1 P4 79.65(6) . . ?
N1 W1 P2 96.34(17) . . ?
P3 W1 P2 176.32(7) . . ?
P4 W1 P2 100.64(6) . . ?
N1 W1 Cl1 178.59(18) . . ?
P3 W1 Cl1 91.29(6) . . ?
P4 W1 Cl1 88.93(6) . . ?
P2 W1 Cl1 85.05(7) . . ?
N1 W1 P1 99.31(18) . . ?
P3 W1 P1 99.03(6) . . ?
P4 W1 P1 169.97(7) . . ?
P2 W1 P1 80.04(6) . . ?
Cl1 W1 P1 81.14(6) . . ?
N2 B1 C13 126.0(7) . . ?
N2 B1 C219 115.7(7) . . ?
C13 B1 C219 118.3(7) . . ?
C22 B2 C991 114.3(6) . . ?
C22 B2 C21 102.1(6) . . ?
C991 B2 C21 112.9(6) . . ?
C22 B2 C115 109.7(6) . . ?
C991 B2 C115 105.2(6) . . ?
C21 B2 C115 112.9(6) . . ?

loop_
_geom_bond_atom_site_label_1
_geom_bond_atom_site_label_2
_geom_bond_distance
_geom_bond_site_symmetry_2
_geom_bond_publ_flag
C1 C22 1.403(10) . ?
C1 C116 1.421(10) . ?
C2 C213 1.392(10) . ?
C2 C990 1.404(9) . ?
C2 P3 1.827(7) . ?
C10 C988 1.389(10) . ?
C10 C21 1.401(10) . ?
C11 C988 1.368(10) . ?
C11 C117 1.397(11) . ?
C12 C15 1.390(10) . ?
C12 C993 1.383(11) . ?
C13 C23 1.384(10) . ?
C13 C114 1.400(10) . ?
C13 B1 1.582(11) . ?
C14 C983 1.398(10) . ?
C14 C115 1.397(9) . ?
C15 C993 1.390(11) 2_566 ?
C17 C991 1.392(10) . ?
C17 C28 1.406(12) . ?
C18 F22 1.297(8) . ?
C18 F14 1.325(9) . ?
C18 F15 1.330(8) . ?
C18 C988 1.476(11) . ?
C19 C122 1.361(11) . ?
C19 C112 1.389(10) . ?
C19 C20 1.464(12) . ?
C20 F23 1.208(12) . ?
C20 F992 1.226(10) . ?
C20 F320 1.342(13) . ?
C21 C226 1.408(10) . ?
C21 B2 1.655(12) . ?
C22 C112 1.386(10) . ?
C22 B2 1.637(10) . ?
C23 F999 1.345(8) . ?
C23 C987 1.382(11) . ?
C24 C217 1.379(10) . ?
C24 C37 1.406(12) . ?
C24 P4 1.809(8) . ?
C25 C218 1.365(12) . ?
C25 C110 1.383(12) . ?
C26 F7 1.337(10) . ?
C26 F10 1.338(10) . ?
C26 F996 1.340(9) . ?
C26 C117 1.499(11) . ?
C27 C982 1.388(9) . ?
C27 C222 1.387(9) . ?
C28 C978 1.368(13) . ?
C28 C324 1.514(13) . ?
C29 C977 1.417(16) . ?
C29 C214 1.477(14) . ?
C30 C220 1.394(10) . ?
C30 C215 1.387(11) . ?
C31 C311 1.337(18) . ?
C31 C43 1.43(2) . ?
C32 C971 1.433(11) . ?
C32 P1 1.832(8) . ?
C33 C975 1.383(12) . ?
C33 C979 1.412(12) . ?
C34 C973 1.398(11) . ?
C34 C224 1.479(13) . ?
C35 C984 1.381(11) . ?
C35 C986 1.410(10) . ?
C36 C984 1.357(12) . ?
C36 C126 1.413(12) . ?
C37 C972 1.387(12) . ?
C38 C985 1.367(12) . ?
C38 C978 1.419(13) . ?
C38 C316 1.50(2) . ?
C39 C124 1.387(15) . ?
C39 C217 1.422(12) . ?
C41 C323 1.405(13) . ?
C41 C43 1.439(19) . ?
C44 C314 1.385(16) . ?
C44 C969 1.401(9) . ?
C45 C325 1.287(16) . ?
C45 C314 1.374(15) . ?
C46 C321 1.343(15) . ?
C46 C322 1.430(13) . ?
C110 C213 1.393(11) . ?
C113 F13 1.332(8) . ?
C113 F998 1.342(8) . ?
C113 F4 1.341(8) . ?
C113 C983 1.478(10) . ?
C114 C120 1.354(11) . ?
C114 F2 1.357(9) . ?
C115 C118 1.401(10) . ?
C115 B2 1.651(11) . ?
C116 C122 1.376(11) . ?
C116 C974 1.475(12) . ?
C117 C226 1.384(11) . ?
C118 C123 1.379(10) . ?
C119 C123 1.389(10) . ?
C119 C983 1.391(10) . ?
C120 F11 1.351(8) . ?
C120 C125 1.377(12) . ?
C121 C221 1.350(11) . ?
C121 F3 1.357(9) . ?
C121 C219 1.392(11) . ?
C123 C981 1.500(11) . ?
C124 C972 1.389(14) . ?
C125 F1 1.342(9) . ?
C125 C987 1.365(11) . ?
C126 C980 1.366(12) . ?
C210 C976 1.389(12) . ?
C210 C313 1.449(14) . ?
C211 C212 1.488(11) . ?
C211 P3 1.825(7) . ?
C212 P4 1.864(8) . ?
C214 C979 1.373(12) . ?
C215 C982 1.387(10) . ?
C218 C990 1.392(10) . ?
C219 C310 1.400(11) . ?
C219 B1 1.613(11) . ?
C220 C222 1.406(10) . ?
C221 C312 1.339(13) . ?
C221 F997 1.374(10) . ?
C222 P3 1.830(7) . ?
C223 C970 1.319(12) . ?
C223 C225 1.406(11) . ?
C224 C970 1.355(13) . ?
C225 C973 1.388(12) . ?
C310 F21 1.339(10) . ?
C310 C318 1.362(13) . ?
C311 C326 1.404(12) . ?
C312 C318 1.370(15) . ?
C312 F20 1.366(11) . ?
C313 C321 1.365(15) . ?
C316 F216 1.261(19) . ?
C316 F994 1.266(18) . ?
C316 F968 1.38(2) . ?
C318 F24 1.360(11) . ?
C322 C976 1.403(12) . ?
C323 C326 1.395(12) . ?
C324 F18 1.337(13) . ?
C324 F17 1.325(11) . ?
C324 F16 1.330(11) . ?
C325 C966 1.22(2) . ?
C326 P2 1.816(9) . ?
C966 C969 1.41(2) . ?
C971 P2 1.870(9) . ?
C973 P2 1.817(9) . ?
C974 F19 1.303(12) . ?
C974 F989 1.321(10) . ?
C974 F111 1.375(13) . ?
C975 C977 1.325(16) . ?
C976 P4 1.839(9) . ?
C979 P1 1.856(7) . ?
C980 C986 1.368(10) . ?
C981 F8 1.330(10) . ?
C981 F9 1.326(11) . ?
C981 F6 1.358(10) . ?
C985 C991 1.394(11) . ?
C986 P1 1.815(8) . ?
C987 F5 1.340(9) . ?
C991 B2 1.643(12) . ?
N1 N2 1.272(8) . ?
N1 W1 1.789(6) . ?
N2 B1 1.366(10) . ?
P1 W1 2.5097(17) . ?
P2 W1 2.4966(18) . ?
P3 W1 2.4809(17) . ?
P4 W1 2.4933(18) . ?
Cl1 W1 2.5018(18) . ?
Cl1 Tl1 2.9276(19) . ?
